data_7219943
loop_
_publ_author_name
'Xia, Xiao-Feng'
'Zhu, Su-Li'
'Gu, Zhen'
'Wang, Haijun'

_publ_section_title
;
 Copper-Catalyzed C-H Alkylation of 8-Aminoquinolines via 8-Amide
 Chelation Assistance
;
_journal_name_full 'RSC Adv.'
_journal_paper_doi 10.1039/C4RA16896H
_journal_year 2015
_chemical_formula_moiety 'C26 H25 Br N2 O'
_chemical_formula_sum 'C26 H25 Br N2 O'
_chemical_formula_weight 461.39
_chemical_name_systematic
;
 ?
;
_space_group_crystal_system monoclinic
_space_group_IT_number 15
_space_group_name_Hall '-I 2yc'
_space_group_name_H-M_alt 'I 2/c 1 1'
_symmetry_space_group_name_Hall '-I 2yc'
_symmetry_space_group_name_H-M 'I 1 2/c 1'
_atom_sites_solution_hydrogens geom
_atom_sites_solution_primary iterative
_audit_creation_date 2013-06-28
_audit_creation_method
;
  Olex2 1.2
  (compiled Apr 23 2013 17:54:37, GUI svn.r4466)
;
_audit_update_record
;
2014-10-19 deposited with the CCDC.
2015-03-18 downloaded from the CCDC.
;
_cell_angle_alpha 90
_cell_angle_beta 93.234(4)
_cell_angle_gamma 90
_cell_formula_units_Z 8
_cell_length_a 30.6160(15)
_cell_length_b 6.6330(2)
_cell_length_c 20.9653(10)
_cell_measurement_reflns_used 7401
_cell_measurement_temperature 295(2)
_cell_measurement_theta_max 70.7170
_cell_measurement_theta_min 4.2290
_cell_volume 4250.8(3)
_computing_cell_refinement
;
CrysAlisPro, Agilent Technologies,
Version 1.171.36.28 (release 01-02-2013 CrysAlis171 .NET)
(compiled Feb  1 2013,16:14:44)
;
_computing_data_collection
;
CrysAlisPro, Agilent Technologies,
Version 1.171.36.28 (release 01-02-2013 CrysAlis171 .NET)
(compiled Feb  1 2013,16:14:44)
;
_computing_data_reduction
;
CrysAlisPro, Agilent Technologies,
Version 1.171.36.28 (release 01-02-2013 CrysAlis171 .NET)
(compiled Feb  1 2013,16:14:44)
;
_computing_molecular_graphics
;
O. V. Dolomanov, L. J. Bourhis, R. J. Gildea, J. A. K. Howard and H. Puschmann,
OLEX2: a complete structure solution, refinement and analysis program.
J. Appl. Cryst. (2009). 42, 339-341.
;
_computing_publication_material
;
O. V. Dolomanov, L. J. Bourhis, R. J. Gildea, J. A. K. Howard and H. Puschmann,
OLEX2: a complete structure solution, refinement and analysis program.
J. Appl. Cryst. (2009). 42, 339-341.
;
_computing_structure_refinement
;
SHELXL, G.M. Sheldrick, Acta Cryst.
(2008). A64, 112-122
;
_computing_structure_solution 'SUPERFLIP, J. Appl. Cryst. (2007) 40, 786-790'
_diffrn_ambient_temperature 295(2)
_diffrn_detector_area_resol_mean 16.0733
_diffrn_measured_fraction_theta_full 0.9389
_diffrn_measured_fraction_theta_max 0.9938
_diffrn_measurement_details
;
  1 omega  -31.00    8.00   1.5000    1.5000
omega____ theta____ kappa____ phi______ frames
    -        0.0000   38.0000  120.0000 26

  2 omega  -68.00  -29.00   1.5000    1.5000
omega____ theta____ kappa____ phi______ frames
    -        0.0000  -57.0000   90.0000 26

  3 omega  -25.00   20.00   1.5000    1.5000
omega____ theta____ kappa____ phi______ frames
    -        0.0000  -57.0000   90.0000 30

  4 omega  -81.00  -48.00   1.5000    1.5000
omega____ theta____ kappa____ phi______ frames
    -        0.0000  178.0000   30.0000 22

  5 omega   17.00   44.00   1.5000    1.5000
omega____ theta____ kappa____ phi______ frames
    -        0.0000   38.0000  120.0000 18

  6 omega  -56.00   -9.50   1.5000    1.5000
omega____ theta____ kappa____ phi______ frames
    -        0.0000  124.0000 -106.0000 31

  7 omega -112.00  -35.50   1.5000    2.0000
omega____ theta____ kappa____ phi______ frames
    -      -42.5000  178.0000    0.0000 51

  8 omega  -68.00  -35.00   1.5000    2.0000
omega____ theta____ kappa____ phi______ frames
    -      -42.5000  -57.0000    0.0000 22

  9 omega  -14.00   77.50   1.5000    2.0000
omega____ theta____ kappa____ phi______ frames
    -       56.0000  -57.0000  120.0000 61

 10 omega   32.00  126.50   1.5000    2.0000
omega____ theta____ kappa____ phi______ frames
    -       56.0000   57.0000  -90.0000 63

 11 omega   37.00   61.00   1.5000    2.0000
omega____ theta____ kappa____ phi______ frames
    -       56.0000  -77.0000 -150.0000 16

 12 omega   39.00  115.50   1.5000    2.0000
omega____ theta____ kappa____ phi______ frames
    -       56.0000 -125.0000    0.0000 51

 13 omega   92.00  116.00   1.5000    2.0000
omega____ theta____ kappa____ phi______ frames
    -       56.0000   57.0000  120.0000 16

 14 omega   28.00  112.00   1.5000    2.0000
omega____ theta____ kappa____ phi______ frames
    -       56.0000   77.0000   30.0000 56

 15 omega   -8.00   17.50   1.5000    2.0000
omega____ theta____ kappa____ phi______ frames
    -       56.0000  -77.0000 -150.0000 17

 16 omega   25.00  128.50   1.5000    2.0000
omega____ theta____ kappa____ phi______ frames
    -       56.0000   38.0000    0.0000 69

 17 omega   12.00   36.00   1.5000    2.0000
omega____ theta____ kappa____ phi______ frames
    -       56.0000  -57.0000   30.0000 16

 18 omega   37.00   64.00   1.5000    2.0000
omega____ theta____ kappa____ phi______ frames
    -       56.0000   57.0000  120.0000 18

 19 omega   40.00   98.50   1.5000    3.0000
omega____ theta____ kappa____ phi______ frames
    -      112.0000 -111.0000 -120.0000 39

 20 omega  100.00  130.00   1.5000    3.0000
omega____ theta____ kappa____ phi______ frames
    -      112.0000  111.0000 -150.0000 20

 21 omega   47.00   90.50   1.5000    3.0000
omega____ theta____ kappa____ phi______ frames
    -      112.0000  -38.0000   60.0000 29

 22 omega   52.00   91.00   1.5000    3.0000
omega____ theta____ kappa____ phi______ frames
    -      112.0000   12.0000  -90.0000 26

 23 omega  110.00  147.50   1.5000    3.0000
omega____ theta____ kappa____ phi______ frames
    -      112.0000  -91.0000  -90.0000 25

 24 omega   61.00   97.00   1.5000    3.0000
omega____ theta____ kappa____ phi______ frames
    -      112.0000  -91.0000  -90.0000 24

 25 omega   39.00   69.00   1.5000    3.0000
omega____ theta____ kappa____ phi______ frames
    -      112.0000  -25.0000  -90.0000 20

 26 omega  150.00  177.00   1.5000    3.0000
omega____ theta____ kappa____ phi______ frames
    -      112.0000   12.0000  -90.0000 18

 27 omega  100.00  158.50   1.5000    3.0000
omega____ theta____ kappa____ phi______ frames
    -      112.0000  111.0000  -60.0000 39

 28 omega  152.00  176.00   1.5000    3.0000
omega____ theta____ kappa____ phi______ frames
    -      112.0000  111.0000  120.0000 16

 29 omega   90.00  117.00   1.5000    3.0000
omega____ theta____ kappa____ phi______ frames
    -      112.0000   38.0000   60.0000 18

 30 omega   43.00   68.50   1.5000    3.0000
omega____ theta____ kappa____ phi______ frames
    -      112.0000  -91.0000   90.0000 17

 31 omega   43.00   88.00   1.5000    3.0000
omega____ theta____ kappa____ phi______ frames
    -      112.0000  -50.0000   30.0000 30

 32 omega   48.00  115.50   1.5000    3.0000
omega____ theta____ kappa____ phi______ frames
    -      112.0000 -113.0000  -15.6857 45

 33 omega   52.00   79.00   1.5000    3.0000
omega____ theta____ kappa____ phi______ frames
    -      112.0000  -63.0000  -60.0000 18

 34 omega  135.00  169.50   1.5000    3.0000
omega____ theta____ kappa____ phi______ frames
    -      112.0000    0.0000 -120.0000 23

 35 omega   63.00  102.00   1.5000    3.0000
omega____ theta____ kappa____ phi______ frames
    -      112.0000 -111.0000 -150.0000 26

 36 omega   42.00   84.00   1.5000    3.0000
omega____ theta____ kappa____ phi______ frames
    -      112.0000  -25.0000  150.0000 28

 37 omega   95.00  119.00   1.5000    3.0000
omega____ theta____ kappa____ phi______ frames
    -      112.0000  -91.0000  -30.0000 16

 38 omega   46.00   82.00   1.5000    3.0000
omega____ theta____ kappa____ phi______ frames
    -      112.0000  -91.0000  -30.0000 24

 39 omega  112.00  145.00   1.5000    3.0000
omega____ theta____ kappa____ phi______ frames
    -      112.0000  -77.0000   30.0000 22

 40 omega   51.00   90.00   1.5000    3.0000
omega____ theta____ kappa____ phi______ frames
    -      112.0000  -91.0000  150.0000 26

 41 omega   64.00   91.00   1.5000    3.0000
omega____ theta____ kappa____ phi______ frames
    -      112.0000  -63.0000   30.0000 18

 42 omega   54.00   88.50   1.5000    3.0000
omega____ theta____ kappa____ phi______ frames
    -      112.0000    0.0000 -120.0000 23

 43 omega   42.00   73.50   1.5000    3.0000
omega____ theta____ kappa____ phi______ frames
    -      112.0000  -50.0000 -150.0000 21

 44 omega   97.00  130.00   1.5000    3.0000
omega____ theta____ kappa____ phi______ frames
    -      112.0000   50.0000  150.0000 22

 45 omega   89.00  114.50   1.5000    3.0000
omega____ theta____ kappa____ phi______ frames
    -      112.0000   38.0000   30.0000 17

 46 omega   48.00   99.00   1.5000    3.0000
omega____ theta____ kappa____ phi______ frames
    -      112.0000  -77.0000 -180.0000 34

 47 omega  108.00  133.50   1.5000    3.0000
omega____ theta____ kappa____ phi______ frames
    -      112.0000  -77.0000 -180.0000 17

 48 omega   39.00   64.50   1.5000    3.0000
omega____ theta____ kappa____ phi______ frames
    -      112.0000  -38.0000 -120.0000 17

 49 omega   95.00  129.50   1.5000    3.0000
omega____ theta____ kappa____ phi______ frames
    -      112.0000   63.0000   90.0000 23

 50 omega  135.00  177.00   1.5000    3.0000
omega____ theta____ kappa____ phi______ frames
    -      112.0000   63.0000   90.0000 28

 51 omega   98.00  123.50   1.5000    3.0000
omega____ theta____ kappa____ phi______ frames
    -      112.0000  178.0000 -180.0000 17

 52 omega   58.00  112.00   1.5000    3.0000
omega____ theta____ kappa____ phi______ frames
    -      112.0000 -111.0000  -90.0000 36

 53 omega   40.00   73.00   1.5000    3.0000
omega____ theta____ kappa____ phi______ frames
    -      112.0000  -91.0000   60.0000 22

 54 omega   90.00  151.50   1.5000    3.0000
omega____ theta____ kappa____ phi______ frames
    -      112.0000  -91.0000   60.0000 41

 55 omega   41.00   66.50   1.5000    3.0000
omega____ theta____ kappa____ phi______ frames
    -      112.0000  -77.0000   30.0000 17

 56 omega   69.00   94.50   1.5000    3.0000
omega____ theta____ kappa____ phi______ frames
    -      112.0000  -50.0000    0.0000 17

 57 omega   41.00   65.00   1.5000    3.0000
omega____ theta____ kappa____ phi______ frames
    -      112.0000  -50.0000    0.0000 16

 58 omega  105.00  129.00   1.5000    3.0000
omega____ theta____ kappa____ phi______ frames
    -      112.0000   50.0000  120.0000 16

 59 omega  113.00  173.00   1.5000    3.0000
omega____ theta____ kappa____ phi______ frames
    -      112.0000   38.0000  150.0000 40

 60 omega  144.00  177.00   1.5000    3.0000
omega____ theta____ kappa____ phi______ frames
    -      112.0000   38.0000   60.0000 22

 61 omega   43.00   68.50   1.5000    3.0000
omega____ theta____ kappa____ phi______ frames
    -      112.0000  -77.0000    0.0000 17

 62 omega   94.00  145.00   1.5000    3.0000
omega____ theta____ kappa____ phi______ frames
    -      112.0000  -77.0000    0.0000 34

 63 omega   43.00   67.00   1.5000    3.0000
omega____ theta____ kappa____ phi______ frames
    -      112.0000  -50.0000  -60.0000 16

 64 omega   43.00   68.50   1.5000    3.0000
omega____ theta____ kappa____ phi______ frames
    -      112.0000  -50.0000 -120.0000 17

 65 omega   72.00  129.00   1.5000    3.0000
omega____ theta____ kappa____ phi______ frames
    -      112.0000   25.0000  -30.0000 38

 66 omega   45.00   70.50   1.5000    3.0000
omega____ theta____ kappa____ phi______ frames
    -      112.0000  -38.0000 -180.0000 17

 67 omega  103.00  154.00   1.5000    3.0000
omega____ theta____ kappa____ phi______ frames
    -      112.0000  111.0000  150.0000 34

 68 omega   94.00  134.50   1.5000    3.0000
omega____ theta____ kappa____ phi______ frames
    -      112.0000  -77.0000  150.0000 27

 69 omega  147.00  174.00   1.5000    3.0000
omega____ theta____ kappa____ phi______ frames
    -      112.0000   63.0000   30.0000 18

 70 omega   88.00  161.50   1.5000    3.0000
omega____ theta____ kappa____ phi______ frames
    -      112.0000   50.0000 -150.0000 49

 71 omega  120.00  145.50   1.5000    3.0000
omega____ theta____ kappa____ phi______ frames
    -      112.0000  -91.0000   90.0000 17

 72 omega   60.00   85.50   1.5000    3.0000
omega____ theta____ kappa____ phi______ frames
    -      112.0000  178.0000  -90.0000 17

 73 omega   77.00  114.50   1.5000    3.0000
omega____ theta____ kappa____ phi______ frames
    -      112.0000 -111.0000   60.0000 25

 74 omega   91.00  124.00   1.5000    3.0000
omega____ theta____ kappa____ phi______ frames
    -      112.0000   77.0000 -150.0000 22

 75 omega  106.00  148.00   1.5000    3.0000
omega____ theta____ kappa____ phi______ frames
    -      112.0000  111.0000    0.0000 28

 76 omega   70.00  122.50   1.5000    3.0000
omega____ theta____ kappa____ phi______ frames
    -      112.0000   25.0000  120.0000 35

 77 omega   78.00  102.00   1.5000    3.0000
omega____ theta____ kappa____ phi______ frames
    -      112.0000  -57.0000  -86.2636 16

 78 omega   96.00  120.00   1.5000    3.0000
omega____ theta____ kappa____ phi______ frames
    -      112.0000 -123.0000 -156.7284 16
;
_diffrn_measurement_device_type 'SuperNova, Dual, Cu at zero, Eos'
_diffrn_measurement_method '\w scans'
_diffrn_orient_matrix_UB_11 -0.0067755500
_diffrn_orient_matrix_UB_12 0.1045584500
_diffrn_orient_matrix_UB_13 0.0643249500
_diffrn_orient_matrix_UB_21 -0.0412190000
_diffrn_orient_matrix_UB_22 -0.1285485000
_diffrn_orient_matrix_UB_23 0.0082116000
_diffrn_orient_matrix_UB_31 0.0282376000
_diffrn_orient_matrix_UB_32 -0.1625591000
_diffrn_orient_matrix_UB_33 0.0348351000
_diffrn_radiation_monochromator mirror
_diffrn_radiation_type 'Cu K\a'
_diffrn_radiation_wavelength 1.5418
_diffrn_reflns_av_R_equivalents 0.0335
_diffrn_reflns_av_unetI/netI 0.0213
_diffrn_reflns_Laue_measured_fraction_full 0.999
_diffrn_reflns_Laue_measured_fraction_max 1.000
_diffrn_reflns_limit_h_max 37
_diffrn_reflns_limit_h_min -37
_diffrn_reflns_limit_k_max 7
_diffrn_reflns_limit_k_min -8
_diffrn_reflns_limit_l_max 25
_diffrn_reflns_limit_l_min -25
_diffrn_reflns_number 24627
_diffrn_reflns_point_group_measured_fraction_full 0.999
_diffrn_reflns_point_group_measured_fraction_max 1.000
_diffrn_reflns_theta_full 67.684
_diffrn_reflns_theta_max 70.076
_diffrn_reflns_theta_min 4.224
_diffrn_source 'SuperNova (Cu) X-ray Source'
_exptl_absorpt_coefficient_mu 2.786
_exptl_absorpt_correction_T_max 1.00000
_exptl_absorpt_correction_T_min 0.66712
_exptl_absorpt_correction_type multi-scan
_exptl_absorpt_process_details
;
CrysAlisPro, Agilent Technologies,
Version 1.171.36.28 (release 01-02-2013 CrysAlis171 .NET)
(compiled Feb  1 2013,16:14:44)
Empirical absorption correction using spherical harmonics,
 implemented in SCALE3 ABSPACK scaling algorithm.
;
_exptl_crystal_colour 'clear light colourless'
_exptl_crystal_density_diffrn 1.442
_exptl_crystal_description needle
_exptl_crystal_F_000 1904
_exptl_crystal_size_max 0.37
_exptl_crystal_size_mid 0.14
_exptl_crystal_size_min 0.11
_refine_diff_density_max 0.401
_refine_diff_density_min -0.798
_refine_diff_density_rms 0.050
_refine_ls_extinction_method none
_refine_ls_goodness_of_fit_ref 1.034
_refine_ls_hydrogen_treatment constr
_refine_ls_matrix_type full
_refine_ls_number_parameters 271
_refine_ls_number_reflns 4034
_refine_ls_number_restraints 0
_refine_ls_restrained_S_all 1.034
_refine_ls_R_factor_all 0.0444
_refine_ls_R_factor_gt 0.0388
_refine_ls_shift/su_max 0.001
_refine_ls_shift/su_mean 0.000
_refine_ls_structure_factor_coef Fsqd
_refine_ls_weighting_details
;
 w=1/[\s^2^(Fo^2^)+(0.0536P)^2^+4.7172P]
 where P=(Fo^2^+2Fc^2^)/3
;
_refine_ls_weighting_scheme calc
_refine_ls_wR_factor_gt 0.1043
_refine_ls_wR_factor_ref 0.1107
_reflns_Friedel_coverage 0.000
_reflns_number_gt 3541
_reflns_number_total 4034
_reflns_threshold_expression 'I > 2\s(I)'
_cod_data_source_file c4ra16896h2.cif
_cod_data_source_block xiaxf0628
_cod_database_code 7219943
_reflns_odcompleteness_completeness 93.89
_reflns_odcompleteness_iscentric 1
_reflns_odcompleteness_theta 74.33
_olex2_refinement_description
;
1. Fixed Uiso
 At 1.2 times of:
  All C(H) groups, All C(H,H) groups, All N(H) groups
2.a Ternary CH refined with riding coordinates:
 C12(H12), C14(H14), C17(H17)
2.b Secondary CH2 refined with riding coordinates:
 C11(H11A,H11B), C13(H13A,H13B), C15(H15A,H15B), C16(H16A,H16B), C18(H18A,
 H18B), C19(H19A,H19B)
2.c Aromatic/amide H refined with riding coordinates:
 N2(H2), C2(H2A), C3(H3), C5(H5), C6(H6), C7(H7), C22(H22), C23(H23), C25(H25),
  C26(H26)
;
_shelx_space_group_comment
;
The symmetry employed for this shelxl refinement is uniquely defined
by the following loop, which should always be used as a source of
symmetry information in preference to the above space-group names.
They are only intended as comments.
;
_shelxl_version_number 2013-2

loop_
_space_group_symop_operation_xyz
'x, y, z'
'-x, y, -z+1/2'
'x+1/2, y+1/2, z+1/2'
'-x+1/2, y+1/2, -z+1'
'-x, -y, -z'
'x, -y, z-1/2'
'-x+1/2, -y+1/2, -z+1/2'
'x+1/2, -y+1/2, z'

loop_
_atom_site_label
_atom_site_type_symbol
_atom_site_fract_x
_atom_site_fract_y
_atom_site_fract_z
_atom_site_U_iso_or_equiv
_atom_site_adp_type
_atom_site_occupancy
_atom_site_site_symmetry_order
_atom_site_calc_flag
_atom_site_refinement_flags_posn
_atom_site_refinement_flags_adp
Br1 Br 0.42865(2) 1.79125(5) 0.31802(2) 0.07631(15) Uani 1 1 d . .
O1 O 0.27865(8) 1.0338(3) 0.28476(9) 0.0763(6) Uani 1 1 d . .
N1 N 0.33908(5) 0.7068(2) 0.47689(8) 0.0355(3) Uani 1 1 d . .
N2 N 0.30956(6) 0.9325(3) 0.37965(8) 0.0411(4) Uani 1 1 d . .
H2 H 0.3284 0.9667 0.4097 0.049 Uiso 1 1 calc R U
C1 C 0.35559(6) 0.5988(3) 0.52509(9) 0.0378(4) Uani 1 1 d . .
C2 C 0.33711(8) 0.4101(4) 0.54127(11) 0.0484(5) Uani 1 1 d . .
H2A H 0.3493 0.3364 0.5756 0.058 Uiso 1 1 calc R U
C3 C 0.30164(8) 0.3372(3) 0.50663(12) 0.0485(5) Uani 1 1 d . .
H3 H 0.2896 0.2137 0.5172 0.058 Uiso 1 1 calc R U
C4 C 0.28324(7) 0.4492(3) 0.45483(10) 0.0420(5) Uani 1 1 d . .
C5 C 0.24664(7) 0.3838(4) 0.41555(11) 0.0490(5) Uani 1 1 d . .
H5 H 0.2329 0.2623 0.4240 0.059 Uiso 1 1 calc R U
C6 C 0.23179(7) 0.4998(4) 0.36567(11) 0.0530(6) Uani 1 1 d . .
H6 H 0.2080 0.4553 0.3398 0.064 Uiso 1 1 calc R U
C7 C 0.25126(7) 0.6853(4) 0.35190(11) 0.0481(5) Uani 1 1 d . .
H7 H 0.2402 0.7621 0.3175 0.058 Uiso 1 1 calc R U
C8 C 0.28674(7) 0.7539(3) 0.38925(9) 0.0387(4) Uani 1 1 d . .
C9 C 0.30330(6) 0.6348(3) 0.44198(9) 0.0362(4) Uani 1 1 d . .
C10 C 0.39608(6) 0.6767(3) 0.56291(9) 0.0364(4) Uani 1 1 d . .
C11 C 0.41159(7) 0.8815(3) 0.53793(11) 0.0475(5) Uani 1 1 d . .
H11A H 0.3885 0.9806 0.5409 0.057 Uiso 1 1 calc R U
H11B H 0.4182 0.8689 0.4934 0.057 Uiso 1 1 calc R U
C12 C 0.45277(8) 0.9520(4) 0.57750(12) 0.0510(5) Uani 1 1 d . .
H12 H 0.4623 1.0825 0.5613 0.061 Uiso 1 1 calc R U
C13 C 0.44219(10) 0.9739(4) 0.64687(13) 0.0661(7) Uani 1 1 d . .
H13A H 0.4189 1.0718 0.6505 0.079 Uiso 1 1 calc R U
H13B H 0.4678 1.0219 0.6717 0.079 Uiso 1 1 calc R U
C14 C 0.42799(11) 0.7716(5) 0.67271(12) 0.0691(8) Uani 1 1 d . .
H14 H 0.4216 0.7852 0.7178 0.083 Uiso 1 1 calc R U
C15 C 0.38671(9) 0.7010(5) 0.63361(12) 0.0591(6) Uani 1 1 d . .
H15A H 0.3770 0.5732 0.6503 0.071 Uiso 1 1 calc R U
H15B H 0.3635 0.7987 0.6377 0.071 Uiso 1 1 calc R U
C16 C 0.46410(11) 0.6146(5) 0.66574(14) 0.0771(9) Uani 1 1 d . .
H16A H 0.4901 0.6550 0.6910 0.092 Uiso 1 1 calc R U
H16B H 0.4546 0.4853 0.6816 0.092 Uiso 1 1 calc R U
C17 C 0.47463(8) 0.5946(4) 0.59654(14) 0.0608(6) Uani 1 1 d . .
H17 H 0.4981 0.4958 0.5926 0.073 Uiso 1 1 calc R U
C18 C 0.43352(7) 0.5245(4) 0.55744(12) 0.0503(5) Uani 1 1 d . .
H18A H 0.4245 0.3939 0.5728 0.060 Uiso 1 1 calc R U
H18B H 0.4401 0.5101 0.5130 0.060 Uiso 1 1 calc R U
C19 C 0.48885(9) 0.7977(4) 0.57098(14) 0.0602(6) Uani 1 1 d . .
H19A H 0.5152 0.8424 0.5947 0.072 Uiso 1 1 calc R U
H19B H 0.4953 0.7844 0.5264 0.072 Uiso 1 1 calc R U
C20 C 0.30569(7) 1.0590(3) 0.32872(10) 0.0440(5) Uani 1 1 d . .
C21 C 0.33644(7) 1.2341(3) 0.32922(9) 0.0386(4) Uani 1 1 d . .
C22 C 0.32719(8) 1.3867(4) 0.28476(10) 0.0462(5) Uani 1 1 d . .
H22 H 0.3025 1.3764 0.2570 0.055 Uiso 1 1 calc R U
C23 C 0.35402(8) 1.5524(4) 0.28130(11) 0.0508(5) Uani 1 1 d . .
H23 H 0.3475 1.6540 0.2517 0.061 Uiso 1 1 calc R U
C24 C 0.39077(7) 1.5656(3) 0.32233(11) 0.0467(5) Uani 1 1 d . .
C25 C 0.40057(7) 1.4184(4) 0.36732(11) 0.0488(5) Uani 1 1 d . .
H25 H 0.4252 1.4301 0.3950 0.059 Uiso 1 1 calc R U
C26 C 0.37341(7) 1.2540(4) 0.37069(11) 0.0448(5) Uani 1 1 d . .
H26 H 0.3798 1.1547 0.4011 0.054 Uiso 1 1 calc R U

loop_
_atom_site_aniso_label
_atom_site_aniso_U_11
_atom_site_aniso_U_22
_atom_site_aniso_U_33
_atom_site_aniso_U_23
_atom_site_aniso_U_13
_atom_site_aniso_U_12
Br1 0.0763(2) 0.0532(2) 0.1006(3) 0.00560(15) 0.01507(18) -0.01485(14)
O1 0.0977(15) 0.0692(12) 0.0566(10) 0.0138(9) -0.0413(10) -0.0270(11)
N1 0.0328(8) 0.0358(9) 0.0380(8) 0.0010(6) 0.0032(6) 0.0009(6)
N2 0.0410(9) 0.0445(10) 0.0364(8) 0.0030(7) -0.0083(7) -0.0049(7)
C1 0.0356(9) 0.0383(10) 0.0400(10) 0.0033(8) 0.0056(8) 0.0021(8)
C2 0.0481(12) 0.0430(12) 0.0542(12) 0.0109(10) 0.0041(10) -0.0016(9)
C3 0.0473(12) 0.0397(11) 0.0593(13) 0.0052(10) 0.0120(10) -0.0064(9)
C4 0.0368(10) 0.0428(11) 0.0476(11) -0.0049(9) 0.0122(8) -0.0032(8)
C5 0.0426(11) 0.0515(13) 0.0542(13) -0.0117(10) 0.0130(9) -0.0151(10)
C6 0.0407(11) 0.0708(16) 0.0477(12) -0.0142(11) 0.0037(9) -0.0159(11)
C7 0.0399(11) 0.0624(14) 0.0416(11) -0.0043(10) -0.0016(9) -0.0069(10)
C8 0.0345(9) 0.0458(11) 0.0361(9) -0.0039(8) 0.0041(7) -0.0002(8)
C9 0.0320(9) 0.0388(10) 0.0383(10) -0.0034(8) 0.0062(7) 0.0001(8)
C10 0.0361(9) 0.0352(10) 0.0378(10) 0.0060(8) 0.0017(8) 0.0037(8)
C11 0.0485(12) 0.0382(11) 0.0552(12) 0.0113(10) -0.0026(10) 0.0010(9)
C12 0.0527(13) 0.0414(12) 0.0583(13) 0.0080(10) -0.0019(10) -0.0051(10)
C13 0.0739(17) 0.0588(16) 0.0650(16) -0.0159(13) -0.0011(13) -0.0068(13)
C14 0.083(2) 0.086(2) 0.0383(12) 0.0023(12) 0.0026(12) -0.0170(16)
C15 0.0631(15) 0.0713(17) 0.0440(12) -0.0009(11) 0.0130(11) -0.0101(12)
C16 0.092(2) 0.0661(18) 0.0689(17) 0.0232(14) -0.0363(16) -0.0159(16)
C17 0.0456(12) 0.0502(14) 0.0849(18) 0.0053(13) -0.0108(12) 0.0088(11)
C18 0.0450(12) 0.0411(11) 0.0641(14) -0.0003(10) -0.0028(10) 0.0077(10)
C19 0.0464(13) 0.0623(16) 0.0713(16) 0.0029(13) -0.0020(12) -0.0036(11)
C20 0.0501(12) 0.0451(11) 0.0357(10) -0.0001(9) -0.0084(9) 0.0012(9)
C21 0.0430(10) 0.0402(10) 0.0322(9) -0.0005(8) -0.0007(8) 0.0048(8)
C22 0.0522(12) 0.0497(12) 0.0361(10) 0.0043(9) -0.0030(9) 0.0066(10)
C23 0.0637(14) 0.0459(12) 0.0432(11) 0.0086(9) 0.0056(10) 0.0084(11)
C24 0.0485(12) 0.0412(11) 0.0518(12) -0.0016(9) 0.0135(10) 0.0021(9)
C25 0.0405(11) 0.0526(13) 0.0527(12) 0.0006(10) -0.0036(9) 0.0008(9)
C26 0.0430(11) 0.0469(11) 0.0436(11) 0.0079(9) -0.0055(9) 0.0037(9)

loop_
_atom_type_symbol
_atom_type_description
_atom_type_scat_dispersion_real
_atom_type_scat_dispersion_imag
_atom_type_scat_source
C C 0.0181 0.0091 'International Tables Vol C Tables 4.2.6.8 and 6.1.1.4'
H H 0.0000 0.0000 'International Tables Vol C Tables 4.2.6.8 and 6.1.1.4'
N N 0.0311 0.0180 'International Tables Vol C Tables 4.2.6.8 and 6.1.1.4'
O O 0.0492 0.0322 'International Tables Vol C Tables 4.2.6.8 and 6.1.1.4'
Br Br -0.6763 1.2805 'International Tables Vol C Tables 4.2.6.8 and 6.1.1.4'

loop_
_geom_angle_atom_site_label_1
_geom_angle_atom_site_label_2
_geom_angle_atom_site_label_3
_geom_angle
C1 N1 C9 118.83(17)
C8 N2 H2 116.0
C20 N2 H2 116.0
C20 N2 C8 128.00(18)
N1 C1 C2 121.42(19)
N1 C1 C10 118.75(17)
C2 C1 C10 119.81(18)
C1 C2 H2A 120.0
C3 C2 C1 120.1(2)
C3 C2 H2A 120.0
C2 C3 H3 120.1
C2 C3 C4 119.8(2)
C4 C3 H3 120.1
C3 C4 C5 123.7(2)
C3 C4 C9 116.70(19)
C9 C4 C5 119.6(2)
C4 C5 H5 120.2
C6 C5 C4 119.5(2)
C6 C5 H5 120.2
C5 C6 H6 119.1
C5 C6 C7 121.9(2)
C7 C6 H6 119.1
C6 C7 H7 119.9
C8 C7 C6 120.1(2)
C8 C7 H7 119.9
N2 C8 C9 114.98(17)
C7 C8 N2 125.6(2)
C7 C8 C9 119.4(2)
N1 C9 C4 123.15(19)
N1 C9 C8 117.38(18)
C4 C9 C8 119.45(19)
C1 C10 C11 112.30(16)
C1 C10 C15 110.33(17)
C1 C10 C18 109.08(17)
C15 C10 C11 108.31(19)
C15 C10 C18 108.78(19)
C18 C10 C11 107.96(17)
C10 C11 H11A 109.6
C10 C11 H11B 109.6
C10 C11 C12 110.06(17)
H11A C11 H11B 108.2
C12 C11 H11A 109.6
C12 C11 H11B 109.6
C11 C12 H12 109.4
C13 C12 C11 109.4(2)
C13 C12 H12 109.4
C13 C12 C19 110.3(2)
C19 C12 C11 108.9(2)
C19 C12 H12 109.4
C12 C13 H13A 109.7
C12 C13 H13B 109.7
C12 C13 C14 109.8(2)
H13A C13 H13B 108.2
C14 C13 H13A 109.7
C14 C13 H13B 109.7
C13 C14 H14 109.8
C13 C14 C15 108.7(2)
C13 C14 C16 110.1(3)
C15 C14 H14 109.8
C16 C14 H14 109.8
C16 C14 C15 108.5(3)
C10 C15 C14 110.7(2)
C10 C15 H15A 109.5
C10 C15 H15B 109.5
C14 C15 H15A 109.5
C14 C15 H15B 109.5
H15A C15 H15B 108.1
C14 C16 H16A 109.6
C14 C16 H16B 109.6
H16A C16 H16B 108.1
C17 C16 C14 110.2(2)
C17 C16 H16A 109.6
C17 C16 H16B 109.6
C16 C17 H17 109.7
C16 C17 C18 109.1(2)
C16 C17 C19 110.0(2)
C18 C17 H17 109.7
C19 C17 H17 109.7
C19 C17 C18 108.8(2)
C10 C18 H18A 109.5
C10 C18 H18B 109.5
C17 C18 C10 110.72(19)
C17 C18 H18A 109.5
C17 C18 H18B 109.5
H18A C18 H18B 108.1
C12 C19 C17 110.0(2)
C12 C19 H19A 109.7
C12 C19 H19B 109.7
C17 C19 H19A 109.7
C17 C19 H19B 109.7
H19A C19 H19B 108.2
O1 C20 N2 122.5(2)
O1 C20 C21 121.0(2)
N2 C20 C21 116.58(17)
C22 C21 C20 117.08(19)
C26 C21 C20 124.56(19)
C26 C21 C22 118.4(2)
C21 C22 H22 119.5
C23 C22 C21 121.0(2)
C23 C22 H22 119.5
C22 C23 H23 120.5
C22 C23 C24 119.1(2)
C24 C23 H23 120.5
C23 C24 Br1 119.95(18)
C25 C24 Br1 118.74(18)
C25 C24 C23 121.3(2)
C24 C25 H25 120.4
C26 C25 C24 119.2(2)
C26 C25 H25 120.4
C21 C26 H26 119.5
C25 C26 C21 121.0(2)
C25 C26 H26 119.5

loop_
_geom_bond_atom_site_label_1
_geom_bond_atom_site_label_2
_geom_bond_distance
Br1 C24 1.899(2)
O1 C20 1.215(3)
N1 C1 1.316(3)
N1 C9 1.369(3)
N2 H2 0.8600
N2 C8 1.396(3)
N2 C20 1.358(3)
C1 C2 1.423(3)
C1 C10 1.524(3)
C2 H2A 0.9300
C2 C3 1.361(3)
C3 H3 0.9300
C3 C4 1.407(3)
C4 C5 1.420(3)
C4 C9 1.409(3)
C5 H5 0.9300
C5 C6 1.356(4)
C6 H6 0.9300
C6 C7 1.404(3)
C7 H7 0.9300
C7 C8 1.380(3)
C8 C9 1.428(3)
C10 C11 1.540(3)
C10 C15 1.534(3)
C10 C18 1.537(3)
C11 H11A 0.9700
C11 H11B 0.9700
C11 C12 1.542(3)
C12 H12 0.9800
C12 C13 1.515(4)
C12 C19 1.518(4)
C13 H13A 0.9700
C13 H13B 0.9700
C13 C14 1.520(4)
C14 H14 0.9800
C14 C15 1.540(4)
C14 C16 1.532(5)
C15 H15A 0.9700
C15 H15B 0.9700
C16 H16A 0.9700
C16 H16B 0.9700
C16 C17 1.510(4)
C17 H17 0.9800
C17 C18 1.535(3)
C17 C19 1.522(4)
C18 H18A 0.9700
C18 H18B 0.9700
C19 H19A 0.9700
C19 H19B 0.9700
C20 C21 1.495(3)
C21 C22 1.394(3)
C21 C26 1.394(3)
C22 H22 0.9300
C22 C23 1.377(3)
C23 H23 0.9300
C23 C24 1.380(3)
C24 C25 1.379(3)
C25 H25 0.9300
C25 C26 1.376(3)
C26 H26 0.9300

loop_
_geom_torsion_atom_site_label_1
_geom_torsion_atom_site_label_2
_geom_torsion_atom_site_label_3
_geom_torsion_atom_site_label_4
_geom_torsion
Br1 C24 C25 C26 -179.80(17)
O1 C20 C21 C22 12.6(3)
O1 C20 C21 C26 -167.2(2)
N1 C1 C2 C3 0.1(3)
N1 C1 C10 C11 0.9(3)
N1 C1 C10 C15 121.8(2)
N1 C1 C10 C18 -118.8(2)
N2 C8 C9 N1 0.0(3)
N2 C8 C9 C4 -178.46(17)
N2 C20 C21 C22 -167.1(2)
N2 C20 C21 C26 13.1(3)
C1 N1 C9 C4 -0.4(3)
C1 N1 C9 C8 -178.82(17)
C1 C2 C3 C4 -0.1(3)
C1 C10 C11 C12 -179.53(18)
C1 C10 C15 C14 177.7(2)
C1 C10 C18 C17 -178.38(19)
C2 C1 C10 C11 179.27(19)
C2 C1 C10 C15 -59.8(3)
C2 C1 C10 C18 59.6(2)
C2 C3 C4 C5 179.1(2)
C2 C3 C4 C9 -0.1(3)
C3 C4 C5 C6 -178.4(2)
C3 C4 C9 N1 0.4(3)
C3 C4 C9 C8 178.76(19)
C4 C5 C6 C7 -0.8(3)
C5 C4 C9 N1 -178.91(18)
C5 C4 C9 C8 -0.5(3)
C5 C6 C7 C8 0.5(4)
C6 C7 C8 N2 178.4(2)
C6 C7 C8 C9 -0.2(3)
C7 C8 C9 N1 178.68(19)
C7 C8 C9 C4 0.2(3)
C8 N2 C20 O1 4.1(4)
C8 N2 C20 C21 -176.25(19)
C9 N1 C1 C2 0.2(3)
C9 N1 C1 C10 178.55(17)
C9 C4 C5 C6 0.8(3)
C10 C1 C2 C3 -178.3(2)
C10 C11 C12 C13 -60.0(3)
C10 C11 C12 C19 60.7(3)
C11 C10 C15 C14 -59.0(3)
C11 C10 C18 C17 59.3(3)
C11 C12 C13 C14 61.0(3)
C11 C12 C19 C17 -61.0(3)
C12 C13 C14 C15 -60.7(3)
C12 C13 C14 C16 58.0(3)
C13 C12 C19 C17 59.1(3)
C13 C14 C15 C10 60.4(3)
C13 C14 C16 C17 -58.2(3)
C14 C16 C17 C18 -61.0(3)
C14 C16 C17 C19 58.3(3)
C15 C10 C11 C12 58.4(2)
C15 C10 C18 C17 -58.0(3)
C15 C14 C16 C17 60.7(3)
C16 C14 C15 C10 -59.4(3)
C16 C17 C18 C10 59.7(3)
C16 C17 C19 C12 -58.8(3)
C18 C10 C11 C12 -59.2(2)
C18 C10 C15 C14 58.1(3)
C18 C17 C19 C12 60.6(3)
C19 C12 C13 C14 -58.8(3)
C19 C17 C18 C10 -60.2(3)
C20 N2 C8 C7 -9.3(4)
C20 N2 C8 C9 169.3(2)
C20 C21 C22 C23 -179.2(2)
C20 C21 C26 C25 178.8(2)
C21 C22 C23 C24 0.5(3)
C22 C21 C26 C25 -1.0(3)
C22 C23 C24 Br1 179.39(17)
C22 C23 C24 C25 -1.3(3)
C23 C24 C25 C26 0.9(3)
C24 C25 C26 C21 0.3(3)
C26 C21 C22 C23 0.6(3)
